data_7034935
loop_
_publ_author_name
'Bachmann, Michael'
'Blacque, Olivier'
'Venkatesan, Koushik'

_publ_section_title
;
 Stable and color tunable emission properties based on non-cyclometalated
 gold(iii) complexes.
;
_journal_issue 21
_journal_name_full 'Dalton transactions (Cambridge, England : 2003)'
_journal_page_first 10003
_journal_page_last 10013
_journal_paper_doi 10.1039/c5dt00405e
_journal_volume 44
_journal_year 2015
_chemical_formula_moiety '2(C29 H7 Au F17 N), C H2 Cl2'
_chemical_formula_sum 'C59 H16 Au2 Cl2 F34 N2'
_chemical_formula_weight 1863.57
_chemical_name_systematic '[2-(2,4-difluorophenylpyridine-\k'
_space_group_crystal_system triclinic
_space_group_IT_number 2
_space_group_name_Hall '-P 1'
_space_group_name_H-M_alt 'P -1'
_symmetry_space_group_name_Hall '-P 1'
_symmetry_space_group_name_H-M 'P -1'
_atom_sites_solution_hydrogens geom
_atom_sites_solution_primary direct
_audit_creation_date 2014-09-17
_audit_creation_method
;
Olex2 1.2
(compiled 2014.08.28 svn.r2986 for OlexSys, GUI svn.r4874)
;
_audit_update_record
;
2015-04-16 deposited with the CCDC.
2015-04-21 downloaded from the CCDC.
;
_cell_angle_alpha 98.487(4)
_cell_angle_beta 100.945(5)
_cell_angle_gamma 92.939(4)
_cell_formula_units_Z 1
_cell_length_a 8.4911(4)
_cell_length_b 10.3695(4)
_cell_length_c 17.1054(11)
_cell_measurement_reflns_used 7759
_cell_measurement_temperature 183(1)
_cell_measurement_theta_max 32.8632
_cell_measurement_theta_min 2.8987
_cell_volume 1457.63(13)
_computing_cell_refinement
;
CrysAlisPro, Agilent Technologies,
Version 1.171.35.11 (release 16-05-2011 CrysAlis171 .NET)
(compiled May 16 2011,17:55:39)
;
_computing_data_collection
;
CrysAlisPro, Agilent Technologies,
Version 1.171.35.11 (release 16-05-2011 CrysAlis171 .NET)
(compiled May 16 2011,17:55:39)
;
_computing_data_reduction
;
CrysAlisPro, Agilent Technologies,
Version 1.171.35.11 (release 16-05-2011 CrysAlis171 .NET)
(compiled May 16 2011,17:55:39)
;
_computing_molecular_graphics 'Olex2 (Dolomanov et al., 2009)'
_computing_publication_material 'Olex2 (Dolomanov et al., 2009)'
_computing_structure_refinement 'ShelXL (Sheldrick, 2008)'
_computing_structure_solution 'ShelXS-1997 (Sheldrick, 2008)'
_diffrn_ambient_temperature 183(1)
_diffrn_detector_area_resol_mean 10.4498
_diffrn_measured_fraction_theta_full 0.999
_diffrn_measured_fraction_theta_max 0.999
_diffrn_measurement_details
;
  1 omega   27.00   54.00   1.5000   15.0000
omega____ theta____ kappa____ phi______ frames
    -      -19.8100   57.0000   30.0000 18

  2 omega  -37.00  -10.00   1.5000   15.0000
omega____ theta____ kappa____ phi______ frames
    -      -19.8100   57.0000    0.0000 18

  3 omega  -29.00   10.00   1.5000   15.0000
omega____ theta____ kappa____ phi______ frames
    -      -19.8100  -60.0000  108.5357 26

  4 omega    8.00   39.50   1.5000   15.0000
omega____ theta____ kappa____ phi______ frames
    -       20.5912   60.0000    1.3542 21

  5 omega  -42.00   49.50   1.5000   15.0000
omega____ theta____ kappa____ phi______ frames
    -       20.5912  -60.0000    1.5786 61

  6 omega   -8.00   91.00   1.5000   15.0000
omega____ theta____ kappa____ phi______ frames
    -       20.5912   60.0000  -76.3460 66

  7 omega   -4.00   95.00   1.5000   15.0000
omega____ theta____ kappa____ phi______ frames
    -       20.5912   60.0000  149.4857 66

  8 omega   -6.00   75.00   1.5000   15.0000
omega____ theta____ kappa____ phi______ frames
    -       20.5912   38.0000  120.0000 54

  9 omega  -55.00   47.00   1.5000   15.0000
omega____ theta____ kappa____ phi______ frames
    -       20.5912  -38.0000  150.0000 68
;
_diffrn_measurement_device_type 'Xcalibur, Ruby'
_diffrn_measurement_method '\w scans'
_diffrn_orient_matrix_UB_11 -0.0062626000
_diffrn_orient_matrix_UB_12 0.0105636000
_diffrn_orient_matrix_UB_13 -0.0404638000
_diffrn_orient_matrix_UB_21 0.0840941000
_diffrn_orient_matrix_UB_22 0.0170659000
_diffrn_orient_matrix_UB_23 0.0075348000
_diffrn_orient_matrix_UB_31 0.0133269000
_diffrn_orient_matrix_UB_32 -0.0664184000
_diffrn_orient_matrix_UB_33 -0.0116738000
_diffrn_radiation_monochromator graphite
_diffrn_radiation_type MoK\a
_diffrn_radiation_wavelength 0.71073
_diffrn_reflns_av_R_equivalents 0.0495
_diffrn_reflns_av_unetI/netI 0.0530
_diffrn_reflns_laue_measured_fraction_full 0.999
_diffrn_reflns_laue_measured_fraction_max 0.999
_diffrn_reflns_limit_h_max 11
_diffrn_reflns_limit_h_min -11
_diffrn_reflns_limit_k_max 13
_diffrn_reflns_limit_k_min -13
_diffrn_reflns_limit_l_max 22
_diffrn_reflns_limit_l_min -22
_diffrn_reflns_number 22202
_diffrn_reflns_point_group_measured_fraction_full 0.999
_diffrn_reflns_point_group_measured_fraction_max 0.999
_diffrn_reflns_theta_full 25.242
_diffrn_reflns_theta_max 28.279
_diffrn_reflns_theta_min 2.905
_diffrn_source 'Enhance (Mo) X-ray Source'
_exptl_absorpt_coefficient_mu 5.271
_exptl_absorpt_correction_T_max 0.556
_exptl_absorpt_correction_T_min 0.262
_exptl_absorpt_correction_type analytical
_exptl_absorpt_process_details
;
CrysAlisPro, Agilent Technologies,
Version 1.171.35.11 (release 16-05-2011 CrysAlis171 .NET)
(compiled May 16 2011,17:55:39)
Analytical numeric absorption correction using a multifaceted crystal
model based on expressions derived by R.C. Clark & J.S. Reid.
(Clark, R. C. & Reid, J. S. (1995). Acta Cryst. A51, 887-897)
;
_exptl_crystal_colour colourless
_exptl_crystal_density_diffrn 2.123
_exptl_crystal_description block
_exptl_crystal_F_000 882
_exptl_crystal_recrystallization_method 'Re-crystallisation from solvent: '
_exptl_crystal_size_max 0.33
_exptl_crystal_size_mid 0.26
_exptl_crystal_size_min 0.13
_refine_diff_density_max 1.347
_refine_diff_density_min -0.876
_refine_diff_density_rms 0.121
_refine_ls_extinction_method none
_refine_ls_goodness_of_fit_ref 1.049
_refine_ls_hydrogen_treatment constr
_refine_ls_matrix_type full
_refine_ls_number_parameters 470
_refine_ls_number_reflns 7227
_refine_ls_number_restraints 39
_refine_ls_restrained_S_all 1.057
_refine_ls_R_factor_all 0.0448
_refine_ls_R_factor_gt 0.0349
_refine_ls_shift/su_max 0.001
_refine_ls_shift/su_mean 0.000
_refine_ls_structure_factor_coef Fsqd
_refine_ls_weighting_details 'w=1/[\s^2^(Fo^2^)+(0.0318P)^2^+0.2629P] where P=(Fo^2^+2Fc^2^)/3'
_refine_ls_weighting_scheme calc
_refine_ls_wR_factor_gt 0.0731
_refine_ls_wR_factor_ref 0.0775
_reflns_Friedel_coverage 0.000
_reflns_number_gt 6244
_reflns_number_total 7227
_reflns_threshold_expression 'I > 2\s(I)'
_cod_data_source_file c5dt00405e2.cif
_cod_data_source_block 1
_cod_depositor_comments 'Adding full bibliography for 7034935--7034939.cif.'
_cod_database_code 7034935
_shelxl_version_number 2014/6
_shelx_space_group_comment
;
The symmetry employed for this shelxl refinement is uniquely defined
by the following loop, which should always be used as a source of
symmetry information in preference to the above space-group names.
They are only intended as comments.
;
_olex2_refinement_description
;
1. Fixed Uiso
 At 1.2 times of:
  All C(H) groups, All C(H,H,H,H) groups
2. Restrained distances
 C30-Cl1 = C30-Cl2A = C30-Cl2B
 1.78 with sigma of 0.01
3. Uiso/Uaniso restraints and constraints
C30 \\sim Cl1 \\sim Cl2A \\sim Cl2B: within 3A with sigma of 0.005 and sigma
for terminal atoms of 0.01
4. Others
 Sof(H30C)=Sof(H30D)=Sof(Cl2B)=0.5*(1-FVAR(2))
 Sof(H30A)=Sof(H30B)=Sof(Cl2A)=0.5*FVAR(2)
 Fixed Sof: C30(0.5) Cl1(0.5)
5.a Secondary CH2 refined with riding coordinates:
 C30(H30A,H30B), C30(H30C,H30D)
5.b Aromatic/amide H refined with riding coordinates:
 C19(H19), C20(H20), C21(H21), C22(H22), C26(H26), C28(H28), C29(H29)
;

loop_
_space_group_symop_operation_xyz
'x, y, z'
'-x, -y, -z'

loop_
_atom_site_label
_atom_site_type_symbol
_atom_site_fract_x
_atom_site_fract_y
_atom_site_fract_z
_atom_site_U_iso_or_equiv
_atom_site_adp_type
_atom_site_occupancy
_atom_site_site_symmetry_order
_atom_site_calc_flag
_atom_site_refinement_flags_posn
_atom_site_refinement_flags_occupancy
_atom_site_disorder_assembly
_atom_site_disorder_group
Au1 Au 0.96138(2) 0.27170(2) 0.23514(2) 0.03028(6) Uani 1 1 d . . . .
C1 C 1.0920(5) 0.4449(4) 0.2510(3) 0.0297(9) Uani 1 1 d . . . .
C2 C 1.0232(5) 0.5610(4) 0.2664(3) 0.0320(9) Uani 1 1 d . . . .
C3 C 1.1141(6) 0.6792(4) 0.2795(3) 0.0388(11) Uani 1 1 d . . . .
C4 C 1.2744(5) 0.6831(4) 0.2777(3) 0.0373(10) Uani 1 1 d . . . .
C5 C 1.3446(5) 0.5678(4) 0.2631(3) 0.0354(10) Uani 1 1 d . . . .
C6 C 1.2521(5) 0.4511(4) 0.2503(3) 0.0298(9) Uani 1 1 d . . . .
C7 C 0.8444(5) 0.3086(4) 0.1234(3) 0.0307(9) Uani 1 1 d . . . .
C8 C 0.9282(6) 0.3208(5) 0.0628(3) 0.0464(12) Uani 1 1 d . . . .
C9 C 0.8568(7) 0.3465(6) -0.0124(3) 0.0546(14) Uani 1 1 d . . . .
C10 C 0.6945(7) 0.3576(5) -0.0295(3) 0.0496(13) Uani 1 1 d . . . .
C11 C 0.6066(6) 0.3452(5) 0.0288(3) 0.0427(11) Uani 1 1 d . . . .
C12 C 0.6841(5) 0.3217(4) 0.1029(3) 0.0367(10) Uani 1 1 d . . . .
C13 C 1.0979(5) 0.2415(4) 0.3438(3) 0.0317(9) Uani 1 1 d . . . .
C14 C 1.1024(5) 0.3193(4) 0.4165(3) 0.0338(10) Uani 1 1 d . . . .
C15 C 1.1976(5) 0.2980(5) 0.4874(3) 0.0385(10) Uani 1 1 d . . . .
C16 C 1.2952(5) 0.1964(4) 0.4856(3) 0.0380(10) Uani 1 1 d . . . .
C17 C 1.2986(5) 0.1185(4) 0.4149(3) 0.0371(10) Uani 1 1 d . . . .
C18 C 1.2010(5) 0.1414(4) 0.3443(3) 0.0345(10) Uani 1 1 d . . . .
C19 C 0.8439(7) 0.0015(5) 0.1541(3) 0.0536(14) Uani 1 1 d . . . .
H19 H 0.8930 0.0309 0.1151 0.064 Uiso 1 1 calc R . . .
C20 C 0.7851(7) -0.1269(5) 0.1420(4) 0.0677(18) Uani 1 1 d . . . .
H20 H 0.7965 -0.1834 0.0963 0.081 Uiso 1 1 calc R . . .
C21 C 0.7102(7) -0.1707(6) 0.1975(5) 0.076(2) Uani 1 1 d . . . .
H21 H 0.6691 -0.2574 0.1904 0.091 Uiso 1 1 calc R . . .
C22 C 0.6961(6) -0.0830(6) 0.2653(4) 0.0642(18) Uani 1 1 d . . . .
H22 H 0.6452 -0.1112 0.3041 0.077 Uiso 1 1 calc R . . .
C23 C 0.7570(5) 0.0444(5) 0.2751(3) 0.0483(13) Uani 1 1 d . . . .
C24 C 0.7378(5) 0.1400(5) 0.3455(3) 0.0478(13) Uani 1 1 d . . . .
C25 C 0.7944(6) 0.1189(6) 0.4242(4) 0.0625(17) Uani 1 1 d . . . .
C26 C 0.7735(8) 0.2008(8) 0.4912(4) 0.076(2) Uani 1 1 d . . . .
H26 H 0.8143 0.1845 0.5429 0.091 Uiso 1 1 calc R . . .
C27 C 0.6894(7) 0.3084(8) 0.4787(4) 0.074(2) Uani 1 1 d . . . .
C28 C 0.6279(6) 0.3334(7) 0.4032(3) 0.0633(16) Uani 1 1 d . . . .
H28 H 0.5692 0.4057 0.3965 0.076 Uiso 1 1 calc R . . .
C29 C 0.6540(6) 0.2504(6) 0.3374(3) 0.0516(14) Uani 1 1 d . . . .
H29 H 0.6145 0.2685 0.2860 0.062 Uiso 1 1 calc R . . .
F1 F 0.8659(3) 0.5620(2) 0.26844(18) 0.0463(7) Uani 1 1 d . . . .
F2 F 1.0467(4) 0.7927(3) 0.2962(2) 0.0585(8) Uani 1 1 d . . . .
F3 F 1.3622(4) 0.7969(3) 0.2895(2) 0.0585(8) Uani 1 1 d . . . .
F4 F 1.5028(3) 0.5712(3) 0.26262(17) 0.0477(7) Uani 1 1 d . . . .
F5 F 1.3250(3) 0.3397(2) 0.23612(17) 0.0428(6) Uani 1 1 d . . . .
F6 F 1.0885(4) 0.3090(4) 0.0756(2) 0.0770(11) Uani 1 1 d . . . .
F7 F 0.9443(4) 0.3579(5) -0.0689(2) 0.0938(13) Uani 1 1 d . . . .
F8 F 0.6209(4) 0.3794(4) -0.10236(19) 0.0742(10) Uani 1 1 d . . . .
F9 F 0.4473(4) 0.3545(4) 0.01152(19) 0.0686(9) Uani 1 1 d . . . .
F10 F 0.5895(3) 0.3092(4) 0.15729(18) 0.0633(9) Uani 1 1 d . . . .
F11 F 1.0090(3) 0.4202(3) 0.41967(17) 0.0460(7) Uani 1 1 d . . . .
F12 F 1.1947(4) 0.3739(3) 0.55717(18) 0.0577(8) Uani 1 1 d . . . .
F13 F 1.3912(3) 0.1772(3) 0.55392(18) 0.0530(7) Uani 1 1 d . . . .
F14 F 1.3965(4) 0.0207(3) 0.41228(19) 0.0545(8) Uani 1 1 d . . . .
F15 F 1.2082(3) 0.0631(2) 0.27461(17) 0.0475(7) Uani 1 1 d . . . .
F16 F 0.8780(4) 0.0125(4) 0.4338(2) 0.0842(12) Uani 1 1 d . . . .
F17 F 0.6661(5) 0.3908(5) 0.5434(2) 0.0941(13) Uani 1 1 d . . . .
N1 N 0.8338(5) 0.0864(4) 0.2196(3) 0.0434(10) Uani 1 1 d . . . .
C30 C 0.3492(12) 0.0522(15) 0.1096(8) 0.125(3) Uani 0.5 1 d D P . .
H30A H 0.3819 0.0073 0.1552 0.150 Uiso 0.321(7) 1 calc R P A 1
H30B H 0.3577 0.1455 0.1291 0.150 Uiso 0.321(7) 1 calc R P A 1
H30C H 0.4142 0.0606 0.1635 0.150 Uiso 0.179(7) 1 calc R P A 2
H30D H 0.3036 0.1350 0.1037 0.150 Uiso 0.179(7) 1 calc R P A 2
Cl1 Cl 0.4714(6) 0.0170(5) 0.0384(3) 0.1253(17) Uani 0.5 1 d D P A .
Cl2A Cl 0.1511(10) -0.0017(11) 0.0606(6) 0.129(3) Uani 0.321(7) 1 d D P A 1
Cl2B Cl 0.1943(19) -0.0706(15) 0.0971(14) 0.132(3) Uani 0.179(7) 1 d D P A 2

loop_
_atom_site_aniso_label
_atom_site_aniso_U_11
_atom_site_aniso_U_22
_atom_site_aniso_U_33
_atom_site_aniso_U_23
_atom_site_aniso_U_13
_atom_site_aniso_U_12
Au1 0.02555(9) 0.03687(10) 0.02997(10) 0.01556(7) 0.00215(6) 0.00033(7)
C1 0.026(2) 0.035(2) 0.030(2) 0.0154(17) 0.0026(17) -0.0024(17)
C2 0.029(2) 0.038(2) 0.031(2) 0.0158(18) 0.0038(18) 0.0062(18)
C3 0.043(3) 0.037(2) 0.036(3) 0.0114(19) 0.001(2) 0.008(2)
C4 0.038(2) 0.038(2) 0.032(2) 0.0113(19) -0.0048(19) -0.007(2)
C5 0.024(2) 0.051(3) 0.033(2) 0.016(2) 0.0029(18) -0.0023(19)
C6 0.028(2) 0.036(2) 0.028(2) 0.0110(17) 0.0056(17) 0.0050(18)
C7 0.029(2) 0.037(2) 0.027(2) 0.0126(17) 0.0018(17) 0.0014(18)
C8 0.035(3) 0.066(3) 0.041(3) 0.022(2) 0.006(2) 0.003(2)
C9 0.051(3) 0.086(4) 0.031(3) 0.023(3) 0.011(2) -0.005(3)
C10 0.061(3) 0.060(3) 0.027(3) 0.022(2) -0.002(2) 0.002(3)
C11 0.035(2) 0.061(3) 0.030(3) 0.012(2) -0.002(2) 0.006(2)
C12 0.033(2) 0.051(3) 0.030(2) 0.013(2) 0.0087(19) 0.005(2)
C13 0.0224(19) 0.036(2) 0.034(2) 0.0115(18) -0.0009(17) -0.0098(17)
C14 0.025(2) 0.042(2) 0.038(3) 0.016(2) 0.0076(19) 0.0076(18)
C15 0.036(2) 0.049(3) 0.032(3) 0.014(2) 0.007(2) 0.008(2)
C16 0.035(2) 0.048(3) 0.032(3) 0.022(2) -0.0028(19) 0.003(2)
C17 0.032(2) 0.034(2) 0.046(3) 0.020(2) -0.001(2) 0.0047(19)
C18 0.037(2) 0.034(2) 0.032(2) 0.0135(19) 0.0025(19) -0.0027(19)
C19 0.060(3) 0.047(3) 0.047(3) 0.011(2) -0.006(3) -0.009(3)
C20 0.070(4) 0.045(3) 0.076(5) 0.017(3) -0.018(3) -0.008(3)
C21 0.061(4) 0.052(3) 0.099(6) 0.041(4) -0.035(4) -0.026(3)
C22 0.041(3) 0.073(4) 0.075(4) 0.047(3) -0.017(3) -0.026(3)
C23 0.026(2) 0.071(3) 0.048(3) 0.038(3) -0.012(2) -0.011(2)
C24 0.027(2) 0.077(4) 0.040(3) 0.032(3) -0.004(2) -0.017(2)
C25 0.036(3) 0.094(4) 0.057(4) 0.049(3) -0.011(2) -0.024(3)
C26 0.065(4) 0.125(6) 0.037(3) 0.041(4) -0.004(3) -0.034(4)
C27 0.050(4) 0.125(6) 0.047(4) 0.032(4) 0.004(3) -0.026(4)
C28 0.042(3) 0.107(5) 0.044(3) 0.024(3) 0.010(3) 0.000(3)
C29 0.034(3) 0.092(4) 0.033(3) 0.031(3) 0.002(2) -0.002(3)
F1 0.0290(14) 0.0485(15) 0.066(2) 0.0176(14) 0.0117(13) 0.0084(12)
F2 0.0575(19) 0.0383(15) 0.079(2) 0.0109(15) 0.0086(17) 0.0130(14)
F3 0.0511(18) 0.0404(15) 0.077(2) 0.0120(14) -0.0009(16) -0.0157(13)
F4 0.0250(13) 0.0655(18) 0.0527(18) 0.0183(14) 0.0038(12) -0.0050(12)
F5 0.0296(13) 0.0479(15) 0.0558(19) 0.0150(13) 0.0134(13) 0.0104(12)
F6 0.0363(17) 0.151(3) 0.054(2) 0.039(2) 0.0154(15) 0.0107(19)
F7 0.075(3) 0.173(4) 0.047(2) 0.047(2) 0.0245(19) -0.001(3)
F8 0.075(2) 0.116(3) 0.0326(18) 0.0361(18) -0.0045(16) 0.001(2)
F9 0.0433(17) 0.116(3) 0.048(2) 0.0296(19) -0.0031(15) 0.0220(18)
F10 0.0350(15) 0.127(3) 0.0379(17) 0.0350(18) 0.0119(13) 0.0203(17)
F11 0.0435(16) 0.0541(16) 0.0429(17) 0.0138(13) 0.0064(13) 0.0196(13)
F12 0.063(2) 0.076(2) 0.0311(17) 0.0060(14) -0.0002(14) 0.0209(16)
F13 0.0479(17) 0.0693(19) 0.0411(17) 0.0271(14) -0.0084(13) 0.0106(14)
F14 0.0585(18) 0.0472(16) 0.058(2) 0.0197(14) -0.0017(15) 0.0236(14)
F15 0.0587(18) 0.0399(14) 0.0422(17) 0.0070(12) 0.0030(14) 0.0119(13)
F16 0.073(2) 0.098(3) 0.078(3) 0.063(2) -0.027(2) -0.014(2)
F17 0.085(3) 0.153(4) 0.043(2) 0.015(2) 0.017(2) -0.017(3)
N1 0.039(2) 0.042(2) 0.048(3) 0.0242(19) -0.0054(19) -0.0075(18)
C30 0.102(5) 0.110(5) 0.153(6) -0.005(5) 0.021(5) 0.009(4)
Cl1 0.099(3) 0.105(3) 0.162(5) 0.008(3) 0.008(3) 0.015(2)
Cl2A 0.115(5) 0.131(5) 0.143(6) -0.005(4) 0.056(4) -0.011(4)
Cl2B 0.111(6) 0.117(6) 0.158(7) -0.016(6) 0.029(6) 0.013(5)

loop_
_atom_type_symbol
_atom_type_description
_atom_type_scat_dispersion_real
_atom_type_scat_dispersion_imag
_atom_type_scat_source
C C 0.0033 0.0016 'International Tables Vol C Tables 4.2.6.8 and 6.1.1.4'
H H 0.0000 0.0000 'International Tables Vol C Tables 4.2.6.8 and 6.1.1.4'
Au Au -2.0133 8.8022 'International Tables Vol C Tables 4.2.6.8 and 6.1.1.4'
Cl Cl 0.1484 0.1585 'International Tables Vol C Tables 4.2.6.8 and 6.1.1.4'
F F 0.0171 0.0103 'International Tables Vol C Tables 4.2.6.8 and 6.1.1.4'
N N 0.0061 0.0033 'International Tables Vol C Tables 4.2.6.8 and 6.1.1.4'

loop_
_exptl_crystal_face_index_h
_exptl_crystal_face_index_k
_exptl_crystal_face_index_l
_exptl_crystal_face_perp_dist
_exptl_oxdiff_crystal_face_indexfrac_h
_exptl_oxdiff_crystal_face_indexfrac_k
_exptl_oxdiff_crystal_face_indexfrac_l
_exptl_oxdiff_crystal_face_x
_exptl_oxdiff_crystal_face_y
_exptl_oxdiff_crystal_face_z
0 -1 24 0.0453 -0.0000 -1.0000 24.0001 -0.9817 0.1638 -0.2138
0 1 -24 0.0843 0.0000 1.0000 -24.0001 0.9817 -0.1638 0.2138
-3 14 -9 0.1246 -3.0000 14.0000 -9.0000 0.5309 -0.0812 -0.8648
3 -10 -14 0.0843 3.0000 -10.0000 -14.0001 0.4421 -0.0239 0.8676
-1 14 3 0.1186 -1.0000 14.0000 3.0000 0.0328 0.1774 -0.9782
1 -14 -3 0.1186 1.0000 -14.0000 -3.0000 -0.0328 -0.1774 0.9782
-12 0 3 0.1453 -11.9999 0.0000 3.0000 -0.0462 -0.9865 -0.1949
7 -10 -11 0.1035 7.0000 -10.0000 -11.0001 0.2956 0.3351 0.8859
10 1 -16 0.1173 10.0000 1.0000 -16.0001 0.5954 0.7374 0.2536

loop_
_geom_angle_atom_site_label_1
_geom_angle_atom_site_label_2
_geom_angle_atom_site_label_3
_geom_angle
_geom_angle_site_symmetry_1
C1 Au1 C7 88.89(16) .
C1 Au1 C13 87.15(16) .
C1 Au1 N1 177.55(15) .
C7 Au1 N1 92.59(16) .
C13 Au1 C7 174.61(15) .
C13 Au1 N1 91.24(15) .
C2 C1 Au1 120.9(3) .
C6 C1 Au1 121.3(3) .
C6 C1 C2 117.7(4) .
C1 C2 C3 120.7(4) .
F1 C2 C1 120.9(4) .
F1 C2 C3 118.4(4) .
C4 C3 C2 120.5(4) .
F2 C3 C2 120.5(4) .
F2 C3 C4 119.0(4) .
C3 C4 C5 119.2(4) .
F3 C4 C3 120.7(4) .
F3 C4 C5 120.0(4) .
C6 C5 C4 119.4(4) .
F4 C5 C4 119.4(4) .
F4 C5 C6 121.2(4) .
C1 C6 C5 122.4(4) .
F5 C6 C1 119.8(4) .
F5 C6 C5 117.8(4) .
C8 C7 Au1 120.9(3) .
C12 C7 Au1 124.7(3) .
C12 C7 C8 114.4(4) .
C7 C8 C9 123.4(5) .
F6 C8 C7 120.1(4) .
F6 C8 C9 116.5(4) .
C10 C9 C8 119.4(4) .
F7 C9 C8 120.8(5) .
F7 C9 C10 119.8(5) .
C9 C10 C11 119.2(5) .
F8 C10 C9 121.0(5) .
F8 C10 C11 119.9(5) .
C10 C11 C12 119.0(4) .
F9 C11 C10 119.1(4) .
F9 C11 C12 121.9(4) .
C7 C12 C11 124.7(4) .
F10 C12 C7 119.5(4) .
F10 C12 C11 115.8(4) .
C14 C13 Au1 124.4(3) .
C14 C13 C18 116.3(4) .
C18 C13 Au1 119.2(3) .
C13 C14 C15 122.8(4) .
F11 C14 C13 119.2(4) .
F11 C14 C15 117.9(4) .
C16 C15 C14 119.1(4) .
F12 C15 C14 120.8(4) .
F12 C15 C16 120.1(4) .
C17 C16 C15 120.5(4) .
F13 C16 C15 119.4(4) .
F13 C16 C17 120.0(4) .
C16 C17 C18 119.4(4) .
F14 C17 C16 120.9(4) .
F14 C17 C18 119.7(4) .
C17 C18 C13 121.9(4) .
F15 C18 C13 120.1(4) .
F15 C18 C17 118.1(4) .
C20 C19 H19 118.6 .
N1 C19 H19 118.6 .
N1 C19 C20 122.9(6) .
C19 C20 H20 120.4 .
C21 C20 C19 119.3(7) .
C21 C20 H20 120.4 .
C20 C21 H21 120.7 .
C20 C21 C22 118.6(6) .
C22 C21 H21 120.7 .
C21 C22 H22 119.9 .
C23 C22 C21 120.2(6) .
C23 C22 H22 119.9 .
C22 C23 C24 120.8(5) .
N1 C23 C22 120.6(6) .
N1 C23 C24 118.6(4) .
C25 C24 C23 121.3(5) .
C29 C24 C23 122.5(5) .
C29 C24 C25 116.1(6) .
C26 C25 C24 123.7(6) .
F16 C25 C24 117.3(6) .
F16 C25 C26 119.0(6) .
C25 C26 H26 121.5 .
C25 C26 C27 117.1(6) .
C27 C26 H26 121.5 .
C28 C27 C26 122.3(7) .
F17 C27 C26 118.6(6) .
F17 C27 C28 119.1(7) .
C27 C28 H28 120.5 .
C27 C28 C29 119.0(7) .
C29 C28 H28 120.5 .
C24 C29 H29 119.1 .
C28 C29 C24 121.8(5) .
C28 C29 H29 119.1 .
C19 N1 Au1 116.9(3) .
C19 N1 C23 118.5(5) .
C23 N1 Au1 124.3(4) .
H30A C30 H30B 108.6 .
H30C C30 H30D 108.0 .
Cl1 C30 H30A 110.3 .
Cl1 C30 H30B 110.3 .
Cl1 C30 H30C 109.4 .
Cl1 C30 H30D 109.4 .
Cl2A C30 H30A 110.3 .
Cl2A C30 H30B 110.3 .
Cl2A C30 Cl1 106.9(7) .
Cl2B C30 H30C 109.4 .
Cl2B C30 H30D 109.4 .
Cl2B C30 Cl1 111.1(9) .
Cl1 Cl1 C30 163.2(7) 2_655

loop_
_geom_bond_atom_site_label_1
_geom_bond_atom_site_label_2
_geom_bond_distance
_geom_bond_site_symmetry_2
Au1 C1 2.017(4) .
Au1 C7 2.078(4) .
Au1 C13 2.071(4) .
Au1 N1 2.113(4) .
C1 C2 1.377(6) .
C1 C6 1.360(5) .
C2 C3 1.380(6) .
C2 F1 1.343(5) .
C3 C4 1.366(6) .
C3 F2 1.352(5) .
C4 C5 1.374(6) .
C4 F3 1.332(5) .
C5 C6 1.374(6) .
C5 F4 1.344(5) .
C6 F5 1.351(4) .
C7 C8 1.381(6) .
C7 C12 1.359(6) .
C8 C9 1.384(7) .
C8 F6 1.352(5) .
C9 C10 1.368(7) .
C9 F7 1.340(5) .
C10 C11 1.371(7) .
C10 F8 1.340(5) .
C11 C12 1.375(6) .
C11 F9 1.340(5) .
C12 F10 1.355(5) .
C13 C14 1.371(6) .
C13 C18 1.391(6) .
C14 C15 1.378(6) .
C14 F11 1.346(5) .
C15 C16 1.374(6) .
C15 F12 1.335(5) .
C16 C17 1.358(7) .
C16 F13 1.340(5) .
C17 C18 1.388(6) .
C17 F14 1.344(5) .
C18 F15 1.353(5) .
C19 H19 0.9300 .
C19 C20 1.369(7) .
C19 N1 1.338(7) .
C20 H20 0.9300 .
C20 C21 1.356(9) .
C21 H21 0.9300 .
C21 C22 1.393(9) .
C22 H22 0.9300 .
C22 C23 1.368(7) .
C23 C24 1.483(8) .
C23 N1 1.358(6) .
C24 C25 1.394(7) .
C24 C29 1.388(8) .
C25 C26 1.367(9) .
C25 F16 1.356(7) .
C26 H26 0.9300 .
C26 C27 1.376(10) .
C27 C28 1.365(8) .
C27 F17 1.347(8) .
C28 H28 0.9300 .
C28 C29 1.374(8) .
C29 H29 0.9300 .
C30 H30A 0.9700 .
C30 H30B 0.9700 .
C30 H30C 0.9700 .
C30 H30D 0.9700 .
C30 Cl1 1.755(9) .
C30 Cl2A 1.753(9) .
C30 Cl2B 1.743(9) .
Cl1 Cl1 1.486(11) 2_655
